data_4127223
loop_
_publ_author_name
'Liu, Liu Leo'
'Zhou, Jiliang'
'Cao, Levy L.'
'Kim, Youngsuk'
'Stephan, Douglas W.'

_publ_section_title
;
 Reversible Intramolecular Cycloaddition of Phosphaalkene to an Arene
 Ring.
;
_journal_issue 20
_journal_name_full 'Journal of the American Chemical Society'
_journal_page_first 8083
_journal_page_last 8087
_journal_paper_doi 10.1021/jacs.9b03721
_journal_volume 141
_journal_year 2019
_chemical_formula_sum 'C34 H52 N P'
_chemical_formula_weight 505.73
_space_group_crystal_system monoclinic
_space_group_IT_number 13
_space_group_name_Hall '-P 2yac'
_space_group_name_H-M_alt 'P 1 2/n 1'
_symmetry_space_group_name_Hall '-P 2yac'
_symmetry_space_group_name_H-M 'P 1 2/n 1'
_atom_sites_solution_hydrogens geom
_audit_creation_method SHELXL-2014/7
_cell_angle_alpha 90
_cell_angle_beta 105.159(4)
_cell_angle_gamma 90
_cell_formula_units_Z 4
_cell_length_a 16.497(2)
_cell_length_b 8.9713(10)
_cell_length_c 20.610(2)
_cell_measurement_reflns_used 4449
_cell_measurement_temperature 296(2)
_cell_measurement_theta_max 21.80
_cell_measurement_theta_min 2.49
_cell_volume 2944.1(6)
_computing_cell_refinement 'Bruker SAINT'
_computing_data_collection 'Bruker APEX2'
_computing_data_reduction 'Bruker SAINT'
_computing_molecular_graphics 'Ortep 3'
_computing_structure_refinement 'SHELXL-2014/7 (Sheldrick, 2014)'
_computing_structure_solution 'SHELXT-2014/4 (Sheldrick, 2015)'
_diffrn_ambient_temperature 296(2)
_diffrn_measured_fraction_theta_full 0.999
_diffrn_measured_fraction_theta_max 0.998
_diffrn_measurement_device_type 'Bruker APEX-II CCD'
_diffrn_measurement_method '\f and \w scans'
_diffrn_radiation_type MoK\a
_diffrn_radiation_wavelength 0.71073
_diffrn_reflns_av_R_equivalents 0.1029
_diffrn_reflns_av_unetI/netI 0.0722
_diffrn_reflns_Laue_measured_fraction_full 0.999
_diffrn_reflns_Laue_measured_fraction_max 0.998
_diffrn_reflns_limit_h_max 20
_diffrn_reflns_limit_h_min -18
_diffrn_reflns_limit_k_max 10
_diffrn_reflns_limit_k_min -10
_diffrn_reflns_limit_l_max 25
_diffrn_reflns_limit_l_min -25
_diffrn_reflns_number 46001
_diffrn_reflns_point_group_measured_fraction_full 0.999
_diffrn_reflns_point_group_measured_fraction_max 0.998
_diffrn_reflns_theta_full 25.242
_diffrn_reflns_theta_max 25.705
_diffrn_reflns_theta_min 1.414
_exptl_absorpt_coefficient_mu 0.116
_exptl_absorpt_correction_T_max 0.7453
_exptl_absorpt_correction_T_min 0.7037
_exptl_absorpt_correction_type multi-scan
_exptl_absorpt_process_details
;
multi-scan from symmetry-related measurements
Sortav (Blessing 1995)
;
_exptl_crystal_colour colorless
_exptl_crystal_density_diffrn 1.141
_exptl_crystal_description block
_exptl_crystal_F_000 1112
_exptl_crystal_size_max 0.11
_exptl_crystal_size_mid 0.09
_exptl_crystal_size_min 0.05
_refine_diff_density_max 0.345
_refine_diff_density_min -0.322
_refine_diff_density_rms 0.069
_refine_ls_extinction_method none
_refine_ls_goodness_of_fit_ref 1.075
_refine_ls_hydrogen_treatment constr
_refine_ls_matrix_type full
_refine_ls_number_parameters 325
_refine_ls_number_reflns 5588
_refine_ls_number_restraints 0
_refine_ls_restrained_S_all 1.075
_refine_ls_R_factor_all 0.0976
_refine_ls_R_factor_gt 0.0515
_refine_ls_shift/su_max 0.001
_refine_ls_shift/su_mean 0.000
_refine_ls_structure_factor_coef Fsqd
_refine_ls_weighting_details 'w=1/[\s^2^(Fo^2^)+(0.0577P)^2^+0.5520P] where P=(Fo^2^+2Fc^2^)/3'
_refine_ls_weighting_scheme calc
_refine_ls_wR_factor_gt 0.1107
_refine_ls_wR_factor_ref 0.1269
_reflns_Friedel_coverage 0.000
_reflns_number_gt 3679
_reflns_number_total 5588
_reflns_threshold_expression 'I > 2\s(I)'
_cod_data_source_file ja9b03721_si_002.cif
_cod_data_source_block 2
_cod_depositor_comments 'Adding full bibliography for 4127223--4127226.cif.'
_cod_original_cell_volume 2944.0(6)
_cod_database_code 4127223
_shelx_shelxl_version_number 2014/7
_shelx_space_group_comment
;
The symmetry employed for this shelxl refinement is uniquely defined
by the following loop, which should always be used as a source of
symmetry information in preference to the above space-group names.
They are only intended as comments.
;

loop_
_space_group_symop_operation_xyz
'x, y, z'
'-x+1/2, y, -z+1/2'
'-x, -y, -z'
'x-1/2, -y, z-1/2'

loop_
_atom_site_label
_atom_site_type_symbol
_atom_site_fract_x
_atom_site_fract_y
_atom_site_fract_z
_atom_site_U_iso_or_equiv
_atom_site_adp_type
_atom_site_occupancy
_atom_site_site_symmetry_order
_atom_site_calc_flag
_atom_site_refinement_flags_posn
_atom_site_refinement_flags_adp
P1 P 0.31056(4) 0.06874(6) 0.57468(3) 0.01508(16) Uani 1 1 d . .
N1 N 0.23318(11) 0.3895(2) 0.54617(9) 0.0171(4) Uani 1 1 d . .
C21 C 0.15662(14) 0.1422(3) 0.60755(11) 0.0187(5) Uani 1 1 d . .
H21A H 0.1792 0.2352 0.6301 0.022 Uiso 1 1 calc R U
C31 C 0.53401(15) 0.1006(3) 0.75523(11) 0.0215(6) Uani 1 1 d . .
H31A H 0.5286 0.0535 0.7968 0.026 Uiso 1 1 calc R U
C26 C 0.59885(14) 0.3090(3) 0.70656(11) 0.0218(6) Uani 1 1 d . .
H26A H 0.6346 0.3976 0.7174 0.026 Uiso 1 1 calc R U
C28 C 0.58169(14) 0.0626(3) 0.65049(12) 0.0218(5) Uani 1 1 d . .
H28A H 0.6062 -0.0090 0.6251 0.026 Uiso 1 1 calc R U
C1 C 0.36022(14) 0.2549(2) 0.60129(11) 0.0147(5) Uani 1 1 d . .
C24 C 0.45126(14) 0.2221(2) 0.64532(11) 0.0150(5) Uani 1 1 d . .
C16 C 0.15154(14) -0.0028(3) 0.50217(12) 0.0199(5) Uani 1 1 d . .
H16A H 0.1130 -0.0645 0.5148 0.024 Uiso 1 1 calc R U
C29 C 0.49512(14) 0.1112(3) 0.60784(11) 0.0185(5) Uani 1 1 d . .
H29A H 0.4599 0.0238 0.5952 0.022 Uiso 1 1 calc R U
H29B H 0.5013 0.1576 0.5669 0.022 Uiso 1 1 calc R U
C17 C 0.19509(14) 0.1195(2) 0.54771(11) 0.0158(5) Uani 1 1 d . .
C34 C 0.32005(15) 0.0342(2) 0.48723(11) 0.0194(5) Uani 1 1 d . .
H34A H 0.3665 0.0921 0.4799 0.023 Uiso 1 1 calc R U
H34B H 0.3324 -0.0704 0.4825 0.023 Uiso 1 1 calc R U
C30 C 0.44687(14) 0.1481(3) 0.71249(11) 0.0170(5) Uani 1 1 d . .
H30A H 0.4223 0.2178 0.7379 0.020 Uiso 1 1 calc R U
H30B H 0.4107 0.0613 0.7028 0.020 Uiso 1 1 calc R U
C32 C 0.59054(15) 0.2373(3) 0.77234(11) 0.0246(6) Uani 1 1 d . .
H32A H 0.6455 0.2084 0.7998 0.029 Uiso 1 1 calc R U
H32B H 0.5665 0.3083 0.7976 0.029 Uiso 1 1 calc R U
C2 C 0.31510(14) 0.3859(2) 0.58942(11) 0.0156(5) Uani 1 1 d . .
C13 C 0.22309(14) 0.2378(2) 0.44782(12) 0.0201(5) Uani 1 1 d . .
C25 C 0.51198(14) 0.3557(2) 0.66353(11) 0.0188(5) Uani 1 1 d . .
H25A H 0.5180 0.4020 0.6225 0.023 Uiso 1 1 calc R U
H25B H 0.4883 0.4290 0.6879 0.023 Uiso 1 1 calc R U
C14 C 0.23729(15) 0.0770(3) 0.43220(11) 0.0214(5) Uani 1 1 d . .
H14A H 0.2441 0.0654 0.3866 0.026 Uiso 1 1 calc R U
C33 C 0.57263(15) -0.0105(3) 0.71535(12) 0.0250(6) Uani 1 1 d . .
H33A H 0.6273 -0.0420 0.7423 0.030 Uiso 1 1 calc R U
H33B H 0.5370 -0.0979 0.7046 0.030 Uiso 1 1 calc R U
C27 C 0.63911(15) 0.1988(3) 0.66808(12) 0.0255(6) Uani 1 1 d . .
H27A H 0.6939 0.1690 0.6955 0.031 Uiso 1 1 calc R U
H27B H 0.6463 0.2448 0.6273 0.031 Uiso 1 1 calc R U
C12 C 0.20574(14) 0.2578(2) 0.50777(11) 0.0173(5) Uani 1 1 d . .
C3 C 0.33226(14) 0.5492(2) 0.61666(11) 0.0186(5) Uani 1 1 d . .
C18 C 0.24602(17) 0.3591(3) 0.40481(12) 0.0293(6) Uani 1 1 d . .
H18A H 0.2492 0.4530 0.4296 0.035 Uiso 1 1 calc R U
C6 C 0.34035(16) 0.5521(3) 0.69338(11) 0.0227(6) Uani 1 1 d . .
H6A H 0.2872 0.5212 0.7008 0.027 Uiso 1 1 calc R U
H6B H 0.3822 0.4792 0.7149 0.027 Uiso 1 1 calc R U
C23 C 0.17799(17) 0.0168(3) 0.65936(12) 0.0284(6) Uani 1 1 d . .
H23A H 0.1524 0.0369 0.6953 0.043 Uiso 1 1 calc R U
H23B H 0.1572 -0.0760 0.6383 0.043 Uiso 1 1 calc R U
H23C H 0.2378 0.0108 0.6770 0.043 Uiso 1 1 calc R U
C15 C 0.16909(15) -0.0211(3) 0.44373(12) 0.0223(6) Uani 1 1 d . .
H15A H 0.1410 -0.0899 0.4120 0.027 Uiso 1 1 calc R U
C5 C 0.18211(15) 0.5229(3) 0.55196(12) 0.0231(6) Uani 1 1 d . .
C8 C 0.40618(15) 0.6340(3) 0.59895(12) 0.0220(6) Uani 1 1 d . .
H8A H 0.3982 0.7401 0.6038 0.026 Uiso 1 1 calc R U
H8B H 0.4581 0.6062 0.6312 0.026 Uiso 1 1 calc R U
C22 C 0.06099(15) 0.1582(3) 0.58350(13) 0.0298(6) Uani 1 1 d . .
H22A H 0.0385 0.1721 0.6216 0.045 Uiso 1 1 calc R U
H22B H 0.0471 0.2427 0.5541 0.045 Uiso 1 1 calc R U
H22C H 0.0374 0.0697 0.5597 0.045 Uiso 1 1 calc R U
C4 C 0.25228(14) 0.6342(3) 0.57832(12) 0.0224(6) Uani 1 1 d . .
H4A H 0.2357 0.7046 0.6082 0.027 Uiso 1 1 calc R U
H4B H 0.2636 0.6895 0.5412 0.027 Uiso 1 1 calc R U
C11 C 0.12533(17) 0.5660(3) 0.48310(14) 0.0363(7) Uani 1 1 d . .
H11A H 0.0928 0.6522 0.4877 0.054 Uiso 1 1 calc R U
H11B H 0.1593 0.5882 0.4529 0.054 Uiso 1 1 calc R U
H11C H 0.0883 0.4847 0.4655 0.054 Uiso 1 1 calc R U
C7 C 0.36434(19) 0.7020(3) 0.72772(14) 0.0378(7) Uani 1 1 d . .
H7A H 0.3678 0.6929 0.7748 0.057 Uiso 1 1 calc R U
H7B H 0.4178 0.7329 0.7221 0.057 Uiso 1 1 calc R U
H7C H 0.3225 0.7749 0.7080 0.057 Uiso 1 1 calc R U
C10 C 0.12625(16) 0.5076(3) 0.60049(15) 0.0346(7) Uani 1 1 d . .
H10A H 0.0959 0.5988 0.6009 0.052 Uiso 1 1 calc R U
H10B H 0.0873 0.4272 0.5861 0.052 Uiso 1 1 calc R U
H10C H 0.1606 0.4873 0.6449 0.052 Uiso 1 1 calc R U
C9 C 0.41545(17) 0.6047(3) 0.52864(13) 0.0320(7) Uani 1 1 d . .
H9A H 0.4621 0.6608 0.5218 0.048 Uiso 1 1 calc R U
H9B H 0.4251 0.5003 0.5236 0.048 Uiso 1 1 calc R U
H9C H 0.3650 0.6345 0.4961 0.048 Uiso 1 1 calc R U
C19 C 0.3311(2) 0.3353(3) 0.38939(15) 0.0454(8) Uani 1 1 d . .
H19A H 0.3417 0.4158 0.3621 0.068 Uiso 1 1 calc R U
H19B H 0.3747 0.3322 0.4307 0.068 Uiso 1 1 calc R U
H19C H 0.3303 0.2428 0.3658 0.068 Uiso 1 1 calc R U
C20 C 0.1765(2) 0.3761(3) 0.33898(14) 0.0569(10) Uani 1 1 d . .
H20A H 0.1916 0.4532 0.3121 0.085 Uiso 1 1 calc R U
H20B H 0.1697 0.2837 0.3146 0.085 Uiso 1 1 calc R U
H20C H 0.1246 0.4019 0.3491 0.085 Uiso 1 1 calc R U

loop_
_atom_site_aniso_label
_atom_site_aniso_U_11
_atom_site_aniso_U_22
_atom_site_aniso_U_33
_atom_site_aniso_U_23
_atom_site_aniso_U_13
_atom_site_aniso_U_12
P1 0.0160(3) 0.0121(3) 0.0167(3) -0.0002(2) 0.0035(2) 0.0009(3)
N1 0.0155(10) 0.0134(10) 0.0211(11) -0.0023(8) 0.0026(9) 0.0032(8)
C21 0.0167(12) 0.0178(13) 0.0217(13) -0.0017(10) 0.0053(10) 0.0001(10)
C31 0.0229(13) 0.0269(14) 0.0145(12) 0.0062(10) 0.0042(10) 0.0003(11)
C26 0.0175(13) 0.0243(13) 0.0222(13) 0.0030(11) 0.0025(11) -0.0082(11)
C28 0.0180(13) 0.0260(13) 0.0231(13) 0.0031(11) 0.0085(10) 0.0065(11)
C1 0.0163(12) 0.0143(12) 0.0146(12) -0.0002(9) 0.0059(10) -0.0010(10)
C24 0.0149(12) 0.0148(12) 0.0150(12) 0.0024(10) 0.0032(10) 0.0006(10)
C16 0.0157(12) 0.0167(12) 0.0250(14) -0.0010(10) 0.0010(11) -0.0041(10)
C29 0.0159(12) 0.0216(13) 0.0187(12) 0.0022(10) 0.0060(10) 0.0017(10)
C17 0.0141(12) 0.0155(12) 0.0167(12) -0.0004(9) 0.0018(10) 0.0013(10)
C34 0.0248(13) 0.0136(12) 0.0203(12) -0.0003(10) 0.0068(10) 0.0023(10)
C30 0.0160(12) 0.0175(12) 0.0189(12) 0.0006(10) 0.0072(10) 0.0000(10)
C32 0.0208(13) 0.0321(15) 0.0177(13) 0.0010(11) -0.0005(11) 0.0010(12)
C2 0.0175(12) 0.0149(12) 0.0162(12) 0.0003(9) 0.0077(10) -0.0004(10)
C13 0.0198(13) 0.0151(12) 0.0224(13) 0.0021(10) 0.0004(11) 0.0033(10)
C25 0.0197(13) 0.0172(12) 0.0193(12) 0.0017(10) 0.0051(10) -0.0031(11)
C14 0.0288(14) 0.0204(13) 0.0149(12) -0.0016(10) 0.0053(11) 0.0016(11)
C33 0.0193(13) 0.0256(14) 0.0275(14) 0.0066(11) 0.0015(11) 0.0053(11)
C27 0.0146(13) 0.0381(16) 0.0225(14) 0.0065(12) 0.0024(11) 0.0005(12)
C12 0.0145(12) 0.0135(12) 0.0211(13) -0.0011(10) -0.0001(10) 0.0046(10)
C3 0.0214(13) 0.0119(12) 0.0222(13) -0.0006(10) 0.0049(10) 0.0013(11)
C18 0.0492(18) 0.0185(13) 0.0204(14) 0.0042(11) 0.0095(13) 0.0053(13)
C6 0.0266(14) 0.0165(12) 0.0263(13) -0.0045(11) 0.0090(11) -0.0027(11)
C23 0.0342(16) 0.0294(15) 0.0255(14) 0.0032(12) 0.0146(12) 0.0059(12)
C15 0.0247(14) 0.0171(12) 0.0206(13) -0.0035(10) -0.0020(11) -0.0019(11)
C5 0.0208(13) 0.0138(12) 0.0326(15) -0.0026(11) 0.0034(11) 0.0065(10)
C8 0.0252(14) 0.0116(12) 0.0301(14) 0.0023(10) 0.0087(11) 0.0006(11)
C22 0.0222(14) 0.0294(15) 0.0395(16) -0.0012(13) 0.0110(12) -0.0001(12)
C4 0.0237(14) 0.0136(12) 0.0291(14) -0.0006(11) 0.0052(11) 0.0042(11)
C11 0.0309(15) 0.0205(14) 0.0482(18) -0.0074(13) -0.0064(13) 0.0100(13)
C7 0.0542(19) 0.0257(15) 0.0312(16) -0.0074(12) 0.0070(14) -0.0023(14)
C10 0.0259(15) 0.0224(14) 0.0588(19) -0.0117(13) 0.0172(14) 0.0035(12)
C9 0.0376(16) 0.0257(14) 0.0375(16) 0.0087(12) 0.0182(13) 0.0032(13)
C19 0.072(2) 0.0269(16) 0.052(2) 0.0081(14) 0.0436(18) 0.0006(16)
C20 0.095(3) 0.0391(18) 0.0268(16) 0.0104(14) -0.0023(17) 0.0139(19)

loop_
_atom_type_symbol
_atom_type_description
_atom_type_scat_dispersion_real
_atom_type_scat_dispersion_imag
_atom_type_scat_source
C C 0.0033 0.0016 'International Tables Vol C Tables 4.2.6.8 and 6.1.1.4'
H H 0.0000 0.0000 'International Tables Vol C Tables 4.2.6.8 and 6.1.1.4'
N N 0.0061 0.0033 'International Tables Vol C Tables 4.2.6.8 and 6.1.1.4'
P P 0.1023 0.0942 'International Tables Vol C Tables 4.2.6.8 and 6.1.1.4'

loop_
_geom_angle_atom_site_label_1
_geom_angle_atom_site_label_2
_geom_angle_atom_site_label_3
_geom_angle
C1 P1 C34 106.74(10)
C1 P1 C17 101.54(10)
C34 P1 C17 95.05(10)
C2 N1 C12 116.31(17)
C2 N1 C5 115.92(18)
C12 N1 C5 127.34(18)
C17 C21 C22 110.99(18)
C17 C21 C23 113.22(19)
C22 C21 C23 109.0(2)
C17 C21 H21A 107.8
C22 C21 H21A 107.8
C23 C21 H21A 107.8
C32 C31 C30 109.47(19)
C32 C31 C33 109.39(19)
C30 C31 C33 109.30(19)
C32 C31 H31A 109.6
C30 C31 H31A 109.6
C33 C31 H31A 109.6
C25 C26 C32 109.79(19)
C25 C26 C27 110.16(19)
C32 C26 C27 109.8(2)
C25 C26 H26A 109.0
C32 C26 H26A 109.0
C27 C26 H26A 109.0
C33 C28 C29 109.50(18)
C33 C28 C27 109.3(2)
C29 C28 C27 109.57(19)
C33 C28 H28A 109.5
C29 C28 H28A 109.5
C27 C28 H28A 109.5
C2 C1 C24 130.9(2)
C2 C1 P1 122.18(17)
C24 C1 P1 106.31(14)
C25 C24 C1 117.23(18)
C25 C24 C29 105.17(17)
C1 C24 C29 109.50(17)
C25 C24 C30 107.06(18)
C1 C24 C30 109.60(17)
C29 C24 C30 107.85(17)
C15 C16 C17 118.6(2)
C15 C16 H16A 120.7
C17 C16 H16A 120.7
C28 C29 C24 112.56(18)
C28 C29 H29A 109.1
C24 C29 H29A 109.1
C28 C29 H29B 109.1
C24 C29 H29B 109.1
H29A C29 H29B 107.8
C16 C17 C12 111.20(18)
C16 C17 C21 111.55(19)
C12 C17 C21 117.05(18)
C16 C17 P1 106.73(15)
C12 C17 P1 96.03(14)
C21 C17 P1 112.94(15)
C14 C34 P1 112.13(16)
C14 C34 H34A 109.2
P1 C34 H34A 109.2
C14 C34 H34B 109.2
P1 C34 H34B 109.2
H34A C34 H34B 107.9
C31 C30 C24 112.00(18)
C31 C30 H30A 109.2
C24 C30 H30A 109.2
C31 C30 H30B 109.2
C24 C30 H30B 109.2
H30A C30 H30B 107.9
C31 C32 C26 108.80(18)
C31 C32 H32A 109.9
C26 C32 H32A 109.9
C31 C32 H32B 109.9
C26 C32 H32B 109.9
H32A C32 H32B 108.3
C1 C2 N1 121.0(2)
C1 C2 C3 134.0(2)
N1 C2 C3 104.96(17)
C12 C13 C18 125.9(2)
C12 C13 C14 113.8(2)
C18 C13 C14 119.1(2)
C26 C25 C24 112.17(18)
C26 C25 H25A 109.2
C24 C25 H25A 109.2
C26 C25 H25B 109.2
C24 C25 H25B 109.2
H25A C25 H25B 107.9
C15 C14 C13 111.3(2)
C15 C14 C34 106.75(19)
C13 C14 C34 103.46(18)
C15 C14 H14A 111.6
C13 C14 H14A 111.6
C34 C14 H14A 111.6
C28 C33 C31 109.84(19)
C28 C33 H33A 109.7
C31 C33 H33A 109.7
C28 C33 H33B 109.7
C31 C33 H33B 109.7
H33A C33 H33B 108.2
C26 C27 C28 108.32(19)
C26 C27 H27A 110.0
C28 C27 H27A 110.0
C26 C27 H27B 110.0
C28 C27 H27B 110.0
H27A C27 H27B 108.4
C13 C12 N1 120.3(2)
C13 C12 C17 117.90(19)
N1 C12 C17 116.02(19)
C4 C3 C6 110.26(19)
C4 C3 C8 104.74(18)
C6 C3 C8 111.48(19)
C4 C3 C2 103.14(17)
C6 C3 C2 109.87(18)
C8 C3 C2 116.79(19)
C13 C18 C19 113.8(2)
C13 C18 C20 110.2(2)
C19 C18 C20 110.1(2)
C13 C18 H18A 107.5
C19 C18 H18A 107.5
C20 C18 H18A 107.5
C7 C6 C3 115.5(2)
C7 C6 H6A 108.4
C3 C6 H6A 108.4
C7 C6 H6B 108.4
C3 C6 H6B 108.4
H6A C6 H6B 107.5
C21 C23 H23A 109.5
C21 C23 H23B 109.5
H23A C23 H23B 109.5
C21 C23 H23C 109.5
H23A C23 H23C 109.5
H23B C23 H23C 109.5
C16 C15 C14 115.2(2)
C16 C15 H15A 122.4
C14 C15 H15A 122.4
N1 C5 C4 99.39(17)
N1 C5 C10 115.5(2)
C4 C5 C10 111.0(2)
N1 C5 C11 110.55(19)
C4 C5 C11 112.9(2)
C10 C5 C11 107.5(2)
C9 C8 C3 114.8(2)
C9 C8 H8A 108.6
C3 C8 H8A 108.6
C9 C8 H8B 108.6
C3 C8 H8B 108.6
H8A C8 H8B 107.6
C21 C22 H22A 109.5
C21 C22 H22B 109.5
H22A C22 H22B 109.5
C21 C22 H22C 109.5
H22A C22 H22C 109.5
H22B C22 H22C 109.5
C5 C4 C3 109.06(18)
C5 C4 H4A 109.9
C3 C4 H4A 109.9
C5 C4 H4B 109.9
C3 C4 H4B 109.9
H4A C4 H4B 108.3
C5 C11 H11A 109.5
C5 C11 H11B 109.5
H11A C11 H11B 109.5
C5 C11 H11C 109.5
H11A C11 H11C 109.5
H11B C11 H11C 109.5
C6 C7 H7A 109.5
C6 C7 H7B 109.5
H7A C7 H7B 109.5
C6 C7 H7C 109.5
H7A C7 H7C 109.5
H7B C7 H7C 109.5
C5 C10 H10A 109.5
C5 C10 H10B 109.5
H10A C10 H10B 109.5
C5 C10 H10C 109.5
H10A C10 H10C 109.5
H10B C10 H10C 109.5
C8 C9 H9A 109.5
C8 C9 H9B 109.5
H9A C9 H9B 109.5
C8 C9 H9C 109.5
H9A C9 H9C 109.5
H9B C9 H9C 109.5
C18 C19 H19A 109.5
C18 C19 H19B 109.5
H19A C19 H19B 109.5
C18 C19 H19C 109.5
H19A C19 H19C 109.5
H19B C19 H19C 109.5
C18 C20 H20A 109.5
C18 C20 H20B 109.5
H20A C20 H20B 109.5
C18 C20 H20C 109.5
H20A C20 H20C 109.5
H20B C20 H20C 109.5

loop_
_geom_bond_atom_site_label_1
_geom_bond_atom_site_label_2
_geom_bond_distance
P1 C1 1.878(2)
P1 C34 1.875(2)
P1 C17 1.895(2)
N1 C2 1.411(3)
N1 C12 1.429(3)
N1 C5 1.486(3)
C21 C17 1.541(3)
C21 C22 1.532(3)
C21 C23 1.527(3)
C21 H21A 0.9800
C31 C32 1.525(3)
C31 C30 1.537(3)
C31 C33 1.532(3)
C31 H31A 0.9800
C26 C25 1.533(3)
C26 C32 1.539(3)
C26 C27 1.524(3)
C26 H26A 0.9800
C28 C33 1.531(3)
C28 C29 1.532(3)
C28 C27 1.530(3)
C28 H28A 0.9800
C1 C2 1.379(3)
C1 C24 1.566(3)
C24 C25 1.544(3)
C24 C29 1.550(3)
C24 C30 1.554(3)
C16 C15 1.320(3)
C16 C17 1.500(3)
C16 H16A 0.9300
C29 H29A 0.9700
C29 H29B 0.9700
C17 C12 1.524(3)
C34 C14 1.577(3)
C34 H34A 0.9700
C34 H34B 0.9700
C30 H30A 0.9700
C30 H30B 0.9700
C32 H32A 0.9700
C32 H32B 0.9700
C2 C3 1.568(3)
C13 C12 1.351(3)
C13 C18 1.513(3)
C13 C14 1.510(3)
C25 H25A 0.9700
C25 H25B 0.9700
C14 C15 1.495(3)
C14 H14A 0.9800
C33 H33A 0.9700
C33 H33B 0.9700
C27 H27A 0.9700
C27 H27B 0.9700
C3 C4 1.550(3)
C3 C6 1.552(3)
C3 C8 1.559(3)
C18 C19 1.533(4)
C18 C20 1.538(4)
C18 H18A 0.9800
C6 C7 1.523(3)
C6 H6A 0.9700
C6 H6B 0.9700
C23 H23A 0.9600
C23 H23B 0.9600
C23 H23C 0.9600
C15 H15A 0.9300
C5 C4 1.518(3)
C5 C10 1.533(4)
C5 C11 1.532(3)
C8 C9 1.519(3)
C8 H8A 0.9700
C8 H8B 0.9700
C22 H22A 0.9600
C22 H22B 0.9600
C22 H22C 0.9600
C4 H4A 0.9700
C4 H4B 0.9700
C11 H11A 0.9600
C11 H11B 0.9600
C11 H11C 0.9600
C7 H7A 0.9600
C7 H7B 0.9600
C7 H7C 0.9600
C10 H10A 0.9600
C10 H10B 0.9600
C10 H10C 0.9600
C9 H9A 0.9600
C9 H9B 0.9600
C9 H9C 0.9600
C19 H19A 0.9600
C19 H19B 0.9600
C19 H19C 0.9600
C20 H20A 0.9600
C20 H20B 0.9600
C20 H20C 0.9600
